data_7039636
loop_
_publ_author_name
'Nakanishi, Yusuke'
'Ishida, Yutaka'
'Kawaguchi, Hiroyuki'

_publ_section_title
;
 Synthesis and reactions of a zirconium naphthalene complex bearing a
 tetraanionic C-capped triaryloxide ligand.
;
_journal_issue 40
_journal_name_full 'Dalton transactions (Cambridge, England : 2003)'
_journal_page_first 15879
_journal_page_last 15885
_journal_paper_doi 10.1039/c6dt01848c
_journal_volume 45
_journal_year 2016
_chemical_formula_moiety 'C61 H102 K N O6 Si2 Zr, (C5 H12)'
_chemical_formula_sum 'C66 H114 K N O6 Si2 Zr'
_chemical_formula_weight 1204.08
_space_group_crystal_system monoclinic
_space_group_IT_number 14
_space_group_name_Hall '-P 2yn'
_space_group_name_H-M_alt 'P 1 21/n 1'
_symmetry_space_group_name_Hall '-P 2yn'
_symmetry_space_group_name_H-M 'P 1 21/n 1'
_atom_sites_solution_hydrogens geom
_audit_creation_method SHELXL-2014/7
_audit_update_record
;
2016-05-09 deposited with the CCDC.
2016-06-10 downloaded from the CCDC.
;
_cell_angle_alpha 90
_cell_angle_beta 92.825(3)
_cell_angle_gamma 90
_cell_formula_units_Z 4
_cell_length_a 18.5178(9)
_cell_length_b 17.2279(7)
_cell_length_c 22.3406(10)
_cell_measurement_reflns_used 13623
_cell_measurement_temperature 123(2)
_cell_measurement_theta_max 27.5
_cell_measurement_theta_min 3.0
_cell_volume 7118.5(6)
_computing_cell_refinement 'CrystalClear (Rigaku Inc., 2009)'
_computing_data_collection 'CrystalClear (Rigaku Inc., 2009)'
_computing_data_reduction 'CrystalClear (Rigaku Inc., 2009)'
_computing_molecular_graphics 'Yadokari-XG 2009 (Wakita Nemoto et al., 2009)'
_computing_publication_material 'Yadokari-XG 2009 (Wakita Nemoto et al., 2009)'
_computing_structure_refinement 'SHELXL-2013 (Sheldrick, 2013)'
_computing_structure_solution 'SHELXS-97 (Sheldrick, 1990)'
_diffrn_ambient_temperature 123(2)
_diffrn_detector_area_resol_mean 28.5714
_diffrn_measured_fraction_theta_full 0.998
_diffrn_measured_fraction_theta_max 0.994
_diffrn_measurement_device_type 'Rigaku Saturn724+ CCD'
_diffrn_measurement_method dtproprofit.ref
_diffrn_radiation_type MoK\a
_diffrn_radiation_wavelength 0.71075
_diffrn_reflns_av_R_equivalents 0.0532
_diffrn_reflns_av_unetI/netI 0.0487
_diffrn_reflns_Laue_measured_fraction_full 0.998
_diffrn_reflns_Laue_measured_fraction_max 0.994
_diffrn_reflns_limit_h_max 23
_diffrn_reflns_limit_h_min -24
_diffrn_reflns_limit_k_max 22
_diffrn_reflns_limit_k_min -22
_diffrn_reflns_limit_l_max 28
_diffrn_reflns_limit_l_min -28
_diffrn_reflns_number 72124
_diffrn_reflns_point_group_measured_fraction_full 0.998
_diffrn_reflns_point_group_measured_fraction_max 0.994
_diffrn_reflns_theta_full 25.242
_diffrn_reflns_theta_max 27.477
_diffrn_reflns_theta_min 3.002
_diffrn_source 'Rotationg Anode'
_exptl_absorpt_coefficient_mu 0.291
_exptl_absorpt_correction_T_max 1.0000
_exptl_absorpt_correction_T_min 0.9105
_exptl_absorpt_correction_type multi-scan
_exptl_absorpt_process_details '(REQAB; Jacobson, 1998)'
_exptl_crystal_colour Yellow
_exptl_crystal_density_diffrn 1.124
_exptl_crystal_density_meas ?
_exptl_crystal_description Block
_exptl_crystal_F_000 2608
_exptl_crystal_size_max 0.250
_exptl_crystal_size_mid 0.230
_exptl_crystal_size_min 0.170
_refine_diff_density_max 2.518
_refine_diff_density_min -1.051
_refine_diff_density_rms 0.082
_refine_ls_extinction_method none
_refine_ls_goodness_of_fit_ref 1.010
_refine_ls_hydrogen_treatment constr
_refine_ls_matrix_type full
_refine_ls_number_parameters 805
_refine_ls_number_reflns 16217
_refine_ls_number_restraints 612
_refine_ls_restrained_S_all 1.011
_refine_ls_R_factor_all 0.0951
_refine_ls_R_factor_gt 0.0748
_refine_ls_shift/su_max 0.000
_refine_ls_shift/su_mean 0.000
_refine_ls_structure_factor_coef Fsqd
_refine_ls_weighting_details 'w=1/[\s^2^(Fo^2^)+(0.2000P)^2^] where P=(Fo^2^+2Fc^2^)/3'
_refine_ls_weighting_scheme calc
_refine_ls_wR_factor_gt 0.2271
_refine_ls_wR_factor_ref 0.2727
_reflns_Friedel_coverage 0.000
_reflns_number_gt 11667
_reflns_number_total 16217
_reflns_threshold_expression 'I > 2\s(I)'
_cod_data_source_file c6dt01848c2.cif
_cod_data_source_block shelx
_cod_depositor_comments
;
The following automatic conversions were performed:

'_exptl_absorpt_correction_type' value 'Multi-scan' changed to
'multi-scan' according to
/usr/data/users/saulius/crontab/automatic-downloads/rss-feeds/RSC/lib/dictionaries/cif_core.dic
dictionary named 'cif_core.dic' version 2.4.2 from 2011-04-26.

'_exptl_crystal_density_meas' value 'not measured' was changed to '?'
- the value is perceived as not measured.

Automatic conversion script
Id: cif_fix_values 4268 2015-11-12 08:31:59Z antanas 

 Adding full bibliography for 7039635--7039638.cif.
;
_cod_database_code 7039636
_shelx_shelxl_version_number 2014/7
_shelx_space_group_comment
;
The symmetry employed for this shelxl refinement is uniquely defined
by the following loop, which should always be used as a source of
symmetry information in preference to the above space-group names.
They are only intended as comments.
;
_shelx_estimated_absorpt_t_min 0.931
_shelx_estimated_absorpt_t_max 0.952

loop_
_space_group_symop_operation_xyz
'x, y, z'
'-x+1/2, y+1/2, -z+1/2'
'-x, -y, -z'
'x-1/2, -y-1/2, z-1/2'

loop_
_atom_site_label
_atom_site_type_symbol
_atom_site_fract_x
_atom_site_fract_y
_atom_site_fract_z
_atom_site_U_iso_or_equiv
_atom_site_adp_type
_atom_site_occupancy
_atom_site_site_symmetry_order
_atom_site_calc_flag
_atom_site_refinement_flags_posn
_atom_site_refinement_flags_adp
_atom_site_refinement_flags_occupancy
_atom_site_disorder_assembly
_atom_site_disorder_group
Zr1 Zr 0.50220(2) 0.22923(2) 0.18633(2) 0.03957(14) Uani 1 1 d . . . . .
O1 O 0.52800(12) 0.32056(13) 0.24455(10) 0.0444(5) Uani 1 1 d . . . . .
O2 O 0.43447(11) 0.13484(12) 0.18717(9) 0.0422(5) Uani 1 1 d . . . . .
O3 O 0.61143(11) 0.19755(14) 0.18871(10) 0.0467(5) Uani 1 1 d . . . . .
C1 C 0.52280(15) 0.17128(17) 0.27947(13) 0.0376(6) Uani 1 1 d . . . . .
N1 N 0.51300(16) 0.24010(16) 0.08997(12) 0.0466(6) Uani 1 1 d . . . . .
C2 C 0.49464(15) 0.30983(19) 0.29752(14) 0.0414(7) Uani 1 1 d . . . . .
C3 C 0.48698(16) 0.23228(17) 0.31723(13) 0.0384(7) Uani 1 1 d . . . . .
C4 C 0.44714(17) 0.21836(19) 0.36673(14) 0.0416(7) Uani 1 1 d . . . . .
H4 H 0.4409 0.1662 0.3793 0.050 Uiso 1 1 calc R U . . .
C5 C 0.41592(17) 0.27698(19) 0.39874(14) 0.0433(7) Uani 1 1 d . . . . .
C6 C 0.42777(17) 0.3539(2) 0.38007(15) 0.0472(7) Uani 1 1 d . . . . .
H6 H 0.4092 0.3950 0.4031 0.057 Uiso 1 1 calc R U . . .
C7 C 0.46517(17) 0.37265(19) 0.32966(15) 0.0447(7) Uani 1 1 d . . . . .
C8 C 0.4719(2) 0.4569(2) 0.30777(17) 0.0542(8) Uani 1 1 d . . . . .
C9 C 0.4258(2) 0.4681(2) 0.25045(18) 0.0612(9) Uani 1 1 d . . . . .
H9A H 0.4441 0.4350 0.2189 0.092 Uiso 1 1 calc R U . . .
H9B H 0.4280 0.5226 0.2380 0.092 Uiso 1 1 calc R U . . .
H9C H 0.3756 0.4540 0.2574 0.092 Uiso 1 1 calc R U . . .
C10 C 0.5512(2) 0.4780(2) 0.2980(2) 0.0673(11) Uani 1 1 d . . . . .
H10A H 0.5690 0.4464 0.2653 0.101 Uiso 1 1 calc R U . . .
H10B H 0.5806 0.4679 0.3348 0.101 Uiso 1 1 calc R U . . .
H10C H 0.5545 0.5331 0.2876 0.101 Uiso 1 1 calc R U . . .
C11 C 0.4454(3) 0.5158(2) 0.35451(19) 0.0681(11) Uani 1 1 d . . . . .
H11A H 0.4528 0.5688 0.3400 0.102 Uiso 1 1 calc R U . . .
H11B H 0.4729 0.5084 0.3927 0.102 Uiso 1 1 calc R U . . .
H11C H 0.3939 0.5074 0.3603 0.102 Uiso 1 1 calc R U . . .
C12 C 0.3721(2) 0.2638(2) 0.45485(16) 0.0516(8) Uani 1 1 d D . . . .
C13 C 0.4113(2) 0.2984(2) 0.50971(16) 0.0601(9) Uani 1 1 d D . . . .
H13A H 0.4134 0.3550 0.5055 0.090 Uiso 1 1 calc R U . . .
H13B H 0.4605 0.2774 0.5136 0.090 Uiso 1 1 calc R U . . .
H13C H 0.3853 0.2852 0.5455 0.090 Uiso 1 1 calc R U . . .
C14 C 0.2978(2) 0.3003(3) 0.4451(2) 0.0734(12) Uani 1 1 d D . . . .
H14A H 0.2690 0.2896 0.4798 0.110 Uiso 1 1 calc R U . . .
H14B H 0.2736 0.2783 0.4090 0.110 Uiso 1 1 calc R U . . .
H14C H 0.3030 0.3565 0.4402 0.110 Uiso 1 1 calc R U . . .
C15 C 0.3620(2) 0.1776(2) 0.46740(18) 0.0633(10) Uani 1 1 d D . . . .
H15A H 0.3303 0.1712 0.5009 0.095 Uiso 1 1 calc R U . . .
H15B H 0.4091 0.1538 0.4777 0.095 Uiso 1 1 calc R U . . .
H15C H 0.3401 0.1522 0.4317 0.095 Uiso 1 1 calc R U . . .
C16 C 0.43596(16) 0.08104(19) 0.23186(13) 0.0412(6) Uani 1 1 d . . . . .
C17 C 0.48450(16) 0.09404(19) 0.28096(13) 0.0405(6) Uani 1 1 d . . . . .
C18 C 0.49383(17) 0.03717(19) 0.32496(14) 0.0446(7) Uani 1 1 d . . . . .
H18 H 0.5281 0.0457 0.3574 0.054 Uiso 1 1 calc R U . . .
C19 C 0.45521(17) -0.0308(2) 0.32305(15) 0.0469(7) Uani 1 1 d . . . . .
C20 C 0.40320(18) -0.0400(2) 0.27654(15) 0.0489(7) Uani 1 1 d . . . . .
H20 H 0.3742 -0.0855 0.2762 0.059 Uiso 1 1 calc R U . . .
C21 C 0.39119(16) 0.01376(19) 0.23031(14) 0.0444(7) Uani 1 1 d . . . . .
C22 C 0.33296(18) -0.0009(2) 0.17982(15) 0.0504(8) Uani 1 1 d . . . . .
C23 C 0.3712(2) -0.0208(2) 0.12277(17) 0.0633(10) Uani 1 1 d . . . . .
H23A H 0.4014 0.0231 0.1116 0.095 Uiso 1 1 calc R U . . .
H23B H 0.3351 -0.0315 0.0903 0.095 Uiso 1 1 calc R U . . .
H23C H 0.4017 -0.0667 0.1298 0.095 Uiso 1 1 calc R U . . .
C24 C 0.2848(2) 0.0693(2) 0.16953(18) 0.0584(9) Uani 1 1 d . . . . .
H24A H 0.2581 0.0793 0.2055 0.088 Uiso 1 1 calc R U . . .
H24B H 0.2505 0.0594 0.1355 0.088 Uiso 1 1 calc R U . . .
H24C H 0.3145 0.1146 0.1609 0.088 Uiso 1 1 calc R U . . .
C25 C 0.2836(2) -0.0686(2) 0.19454(18) 0.0624(10) Uani 1 1 d . . . . .
H25A H 0.3121 -0.1165 0.1981 0.094 Uiso 1 1 calc R U . . .
H25B H 0.2459 -0.0745 0.1625 0.094 Uiso 1 1 calc R U . . .
H25C H 0.2610 -0.0584 0.2325 0.094 Uiso 1 1 calc R U . . .
C26 C 0.4695(4) -0.0913(5) 0.3743(4) 0.0578(11) Uani 0.767(10) 1 d D U P A 1
C27 C 0.5463(4) -0.1220(4) 0.3696(3) 0.0665(16) Uani 0.767(10) 1 d D U P A 1
H27A H 0.5588 -0.1551 0.4042 0.100 Uiso 0.767(10) 1 calc R U P A 1
H27B H 0.5801 -0.0783 0.3688 0.100 Uiso 0.767(10) 1 calc R U P A 1
H27C H 0.5492 -0.1523 0.3327 0.100 Uiso 0.767(10) 1 calc R U P A 1
C28 C 0.4607(4) -0.0551(4) 0.4353(3) 0.0707(16) Uani 0.767(10) 1 d D U P A 1
H28A H 0.4108 -0.0373 0.4383 0.106 Uiso 0.767(10) 1 calc R U P A 1
H28B H 0.4937 -0.0108 0.4405 0.106 Uiso 0.767(10) 1 calc R U P A 1
H28C H 0.4721 -0.0937 0.4666 0.106 Uiso 0.767(10) 1 calc R U P A 1
C29 C 0.4178(4) -0.1589(4) 0.3697(4) 0.0788(18) Uani 0.767(10) 1 d D U P A 1
H29A H 0.4248 -0.1918 0.4054 0.118 Uiso 0.767(10) 1 calc R U P A 1
H29B H 0.4271 -0.1894 0.3339 0.118 Uiso 0.767(10) 1 calc R U P A 1
H29C H 0.3680 -0.1396 0.3670 0.118 Uiso 0.767(10) 1 calc R U P A 1
C526 C 0.4677(12) -0.0956(16) 0.3702(13) 0.065(2) Uani 0.233(10) 1 d D U P A 2
C527 C 0.5472(11) -0.1019(15) 0.3895(11) 0.066(3) Uani 0.233(10) 1 d D U P A 2
H52A H 0.5599 -0.0607 0.4185 0.099 Uiso 0.233(10) 1 calc R U P A 2
H52B H 0.5765 -0.0964 0.3544 0.099 Uiso 0.233(10) 1 calc R U P A 2
H52C H 0.5566 -0.1526 0.4082 0.099 Uiso 0.233(10) 1 calc R U P A 2
C528 C 0.4210(12) -0.0779(13) 0.4218(9) 0.075(3) Uani 0.233(10) 1 d D U P A 2
H52D H 0.3706 -0.0904 0.4104 0.112 Uiso 0.233(10) 1 calc R U P A 2
H52E H 0.4250 -0.0226 0.4318 0.112 Uiso 0.233(10) 1 calc R U P A 2
H52F H 0.4371 -0.1091 0.4566 0.112 Uiso 0.233(10) 1 calc R U P A 2
C529 C 0.4461(12) -0.1758(11) 0.3463(9) 0.065(3) Uani 0.233(10) 1 d D U P A 2
H52G H 0.4516 -0.2140 0.3787 0.097 Uiso 0.233(10) 1 calc R U P A 2
H52H H 0.4773 -0.1902 0.3139 0.097 Uiso 0.233(10) 1 calc R U P A 2
H52I H 0.3956 -0.1747 0.3310 0.097 Uiso 0.233(10) 1 calc R U P A 2
C30 C 0.64591(17) 0.17848(19) 0.24154(14) 0.0440(7) Uani 1 1 d . . . . .
C31 C 0.60394(17) 0.16655(19) 0.29139(14) 0.0427(7) Uani 1 1 d . . . . .
C32 C 0.63786(17) 0.15034(19) 0.34695(14) 0.0455(7) Uani 1 1 d . . . . .
H32 H 0.6091 0.1434 0.3806 0.055 Uiso 1 1 calc R U . . .
C33 C 0.71232(18) 0.14400(19) 0.35470(16) 0.0488(8) Uani 1 1 d . . . . .
C34 C 0.75272(17) 0.1572(2) 0.30476(16) 0.0501(8) Uani 1 1 d . . . . .
H34 H 0.8039 0.1540 0.3096 0.060 Uiso 1 1 calc R U . . .
C35 C 0.72249(18) 0.1749(2) 0.24827(16) 0.0492(7) Uani 1 1 d . . . . .
C36 C 0.76934(19) 0.1926(2) 0.19371(17) 0.0565(9) Uani 1 1 d . . . . .
C37 C 0.7571(2) 0.2765(2) 0.1740(2) 0.0661(11) Uani 1 1 d . . . . .
H37A H 0.7713 0.3114 0.2072 0.099 Uiso 1 1 calc R U . . .
H37B H 0.7058 0.2843 0.1626 0.099 Uiso 1 1 calc R U . . .
H37C H 0.7862 0.2878 0.1396 0.099 Uiso 1 1 calc R U . . .
C38 C 0.7497(2) 0.1374(3) 0.14146(19) 0.0756(12) Uani 1 1 d . . . . .
H38A H 0.6986 0.1442 0.1289 0.113 Uiso 1 1 calc R U . . .
H38B H 0.7580 0.0836 0.1544 0.113 Uiso 1 1 calc R U . . .
H38C H 0.7798 0.1491 0.1078 0.113 Uiso 1 1 calc R U . . .
C39 C 0.8509(2) 0.1826(3) 0.2106(2) 0.0745(12) Uani 1 1 d . . . . .
H39A H 0.8786 0.1873 0.1744 0.112 Uiso 1 1 calc R U . . .
H39B H 0.8593 0.1312 0.2285 0.112 Uiso 1 1 calc R U . . .
H39C H 0.8665 0.2228 0.2394 0.112 Uiso 1 1 calc R U . . .
C40 C 0.75095(19) 0.1225(2) 0.41481(17) 0.0554(8) Uani 1 1 d . . . . .
C41 C 0.6965(3) 0.1015(3) 0.46329(19) 0.0806(13) Uani 1 1 d . . . . .
H41A H 0.7232 0.0880 0.5008 0.121 Uiso 1 1 calc R U . . .
H41B H 0.6670 0.0572 0.4496 0.121 Uiso 1 1 calc R U . . .
H41C H 0.6651 0.1462 0.4700 0.121 Uiso 1 1 calc R U . . .
C42 C 0.7993(3) 0.0516(3) 0.4079(2) 0.0936(17) Uani 1 1 d . . . . .
H42A H 0.8359 0.0631 0.3789 0.140 Uiso 1 1 calc R U . . .
H42B H 0.7699 0.0074 0.3936 0.140 Uiso 1 1 calc R U . . .
H42C H 0.8233 0.0387 0.4467 0.140 Uiso 1 1 calc R U . . .
C43 C 0.7957(2) 0.1897(3) 0.4403(2) 0.0759(12) Uani 1 1 d . . . . .
H43A H 0.8318 0.2046 0.4118 0.114 Uiso 1 1 calc R U . . .
H43B H 0.8201 0.1739 0.4783 0.114 Uiso 1 1 calc R U . . .
H43C H 0.7639 0.2340 0.4473 0.114 Uiso 1 1 calc R U . . .
Si1 Si 0.49821(7) 0.16194(6) 0.04292(4) 0.0581(3) Uani 1 1 d . . . . .
C44 C 0.5405(2) 0.0726(2) 0.0755(2) 0.0674(10) Uani 1 1 d . . . . .
H44A H 0.5932 0.0765 0.0743 0.101 Uiso 1 1 calc R U . . .
H44B H 0.5236 0.0273 0.0523 0.101 Uiso 1 1 calc R U . . .
H44C H 0.5271 0.0669 0.1172 0.101 Uiso 1 1 calc R U . . .
C45 C 0.3995(3) 0.1459(3) 0.0273(2) 0.0739(12) Uani 1 1 d . . . . .
H45A H 0.3751 0.1438 0.0652 0.111 Uiso 1 1 calc R U . . .
H45B H 0.3920 0.0968 0.0058 0.111 Uiso 1 1 calc R U . . .
H45C H 0.3795 0.1886 0.0028 0.111 Uiso 1 1 calc R U . . .
C46 C 0.5372(5) 0.1719(4) -0.0338(3) 0.125(3) Uani 1 1 d . . . . .
H46A H 0.5246 0.2229 -0.0506 0.188 Uiso 1 1 calc R U . . .
H46B H 0.5173 0.1311 -0.0603 0.188 Uiso 1 1 calc R U . . .
H46C H 0.5900 0.1668 -0.0299 0.188 Uiso 1 1 calc R U . . .
Si2 Si 0.55097(6) 0.32409(6) 0.06308(4) 0.0513(2) Uani 1 1 d . . . . .
C47 C 0.6431(2) 0.3102(3) 0.03285(19) 0.0734(12) Uani 1 1 d . . . . .
H47A H 0.6703 0.2721 0.0575 0.110 Uiso 1 1 calc R U . . .
H47B H 0.6691 0.3598 0.0339 0.110 Uiso 1 1 calc R U . . .
H47C H 0.6380 0.2916 -0.0086 0.110 Uiso 1 1 calc R U . . .
C48 C 0.4936(2) 0.3736(3) 0.0033(2) 0.0725(11) Uani 1 1 d . . . . .
H48A H 0.4780 0.3358 -0.0274 0.109 Uiso 1 1 calc R U . . .
H48B H 0.5216 0.4148 -0.0150 0.109 Uiso 1 1 calc R U . . .
H48C H 0.4511 0.3963 0.0211 0.109 Uiso 1 1 calc R U . . .
C49 C 0.5621(3) 0.3985(3) 0.12455(19) 0.0729(12) Uani 1 1 d . . . . .
H49A H 0.5169 0.4031 0.1452 0.109 Uiso 1 1 calc R U . . .
H49B H 0.5742 0.4488 0.1072 0.109 Uiso 1 1 calc R U . . .
H49C H 0.6010 0.3824 0.1532 0.109 Uiso 1 1 calc R U . . .
O4 O 0.39043(13) 0.29130(14) 0.17768(10) 0.0493(5) Uani 1 1 d D U . . .
C50 C 0.3568(2) 0.3259(2) 0.12383(18) 0.0611(9) Uani 1 1 d D U . . .
H50A H 0.3835 0.3121 0.0880 0.073 Uiso 1 1 calc R U . . .
H50B H 0.3546 0.3831 0.1273 0.073 Uiso 1 1 calc R U . . .
C51 C 0.2816(2) 0.2908(3) 0.1206(2) 0.0809(12) Uani 1 1 d D U . . .
H51A H 0.2471 0.3240 0.0970 0.097 Uiso 1 1 calc R U . . .
H51B H 0.2817 0.2383 0.1026 0.097 Uiso 1 1 calc R U . . .
C52 C 0.2631(2) 0.2876(3) 0.18593(17) 0.0616(9) Uani 1 1 d D U . . .
H552 H 0.2290 0.2446 0.1928 0.074 Uiso 1 1 calc R U . . .
H553 H 0.2409 0.3369 0.1983 0.074 Uiso 1 1 calc R U . . .
C53 C 0.33432(19) 0.2742(2) 0.22058(16) 0.0519(8) Uani 1 1 d D U . . .
H53A H 0.3391 0.3092 0.2557 0.062 Uiso 1 1 calc R U . . .
H53B H 0.3382 0.2198 0.2347 0.062 Uiso 1 1 calc R U . . .
K1 K 0.66310(4) 0.32872(5) 0.30774(4) 0.0643(3) Uani 1 1 d . . . . .
O5 O 0.6650(7) 0.3596(6) 0.4250(5) 0.075(2) Uani 0.547(8) 1 d D U P B 1
C54 C 0.6109(12) 0.3326(11) 0.4621(8) 0.084(2) Uani 0.547(8) 1 d D U P B 1
H54A H 0.6297 0.2897 0.4879 0.101 Uiso 0.547(8) 1 calc R U P B 1
H54B H 0.5686 0.3135 0.4376 0.101 Uiso 0.547(8) 1 calc R U P B 1
C55 C 0.5898(6) 0.4003(6) 0.4996(5) 0.098(2) Uani 0.547(8) 1 d D U P B 1
H55A H 0.5431 0.4224 0.4842 0.118 Uiso 0.547(8) 1 calc R U P B 1
H55B H 0.5849 0.3841 0.5418 0.118 Uiso 0.547(8) 1 calc R U P B 1
C56 C 0.6477(6) 0.4571(6) 0.4954(5) 0.089(2) Uani 0.547(8) 1 d D U P B 1
H56A H 0.6693 0.4694 0.5357 0.107 Uiso 0.547(8) 1 calc R U P B 1
H56B H 0.6289 0.5057 0.4768 0.107 Uiso 0.547(8) 1 calc R U P B 1
C57 C 0.7032(5) 0.4204(6) 0.4571(5) 0.075(2) Uani 0.547(8) 1 d D U P B 1
H57A H 0.7223 0.4589 0.4290 0.090 Uiso 0.547(8) 1 calc R U P B 1
H57B H 0.7439 0.3990 0.4823 0.090 Uiso 0.547(8) 1 calc R U P B 1
O505 O 0.6564(9) 0.3790(7) 0.4184(6) 0.074(2) Uani 0.453(8) 1 d D U P B 2
C554 C 0.6125(15) 0.3386(14) 0.4576(8) 0.083(2) Uani 0.453(8) 1 d D U P B 2
H55C H 0.6190 0.2818 0.4533 0.099 Uiso 0.453(8) 1 calc R U P B 2
H55D H 0.5609 0.3514 0.4492 0.099 Uiso 0.453(8) 1 calc R U P B 2
C555 C 0.6373(8) 0.3649(7) 0.5199(5) 0.088(2) Uani 0.453(8) 1 d D U P B 2
H55E H 0.5953 0.3759 0.5443 0.106 Uiso 0.453(8) 1 calc R U P B 2
H55F H 0.6676 0.3246 0.5404 0.106 Uiso 0.453(8) 1 calc R U P B 2
C556 C 0.6795(9) 0.4359(8) 0.5111(5) 0.094(2) Uani 0.453(8) 1 d D U P B 2
H55G H 0.7286 0.4302 0.5302 0.113 Uiso 0.453(8) 1 calc R U P B 2
H55H H 0.6557 0.4808 0.5295 0.113 Uiso 0.453(8) 1 calc R U P B 2
C557 C 0.6840(9) 0.4482(8) 0.4468(5) 0.086(2) Uani 0.453(8) 1 d D U P B 2
H55I H 0.6547 0.4937 0.4337 0.104 Uiso 0.453(8) 1 calc R U P B 2
H55J H 0.7348 0.4571 0.4366 0.104 Uiso 0.453(8) 1 calc R U P B 2
O6 O 0.7860(8) 0.4209(12) 0.3082(9) 0.078(2) Uani 0.340(7) 1 d D U P B 1
C58 C 0.8282(8) 0.4016(11) 0.3621(7) 0.084(2) Uani 0.340(7) 1 d D U P B 1
H58A H 0.8060 0.3575 0.3828 0.101 Uiso 0.340(7) 1 calc R U P B 1
H58B H 0.8305 0.4466 0.3897 0.101 Uiso 0.340(7) 1 calc R U P B 1
C59 C 0.9020(8) 0.3806(10) 0.3444(7) 0.089(3) Uani 0.340(7) 1 d D U P B 1
H59A H 0.9393 0.4002 0.3739 0.107 Uiso 0.340(7) 1 calc R U P B 1
H59B H 0.9073 0.3236 0.3405 0.107 Uiso 0.340(7) 1 calc R U P B 1
C60 C 0.9069(9) 0.4200(13) 0.2852(7) 0.086(2) Uani 0.340(7) 1 d D U P B 1
H60A H 0.9161 0.3813 0.2537 0.103 Uiso 0.340(7) 1 calc R U P B 1
H60B H 0.9473 0.4577 0.2870 0.103 Uiso 0.340(7) 1 calc R U P B 1
C61 C 0.8379(8) 0.4605(10) 0.2710(8) 0.081(2) Uani 0.340(7) 1 d D U P B 1
H61A H 0.8235 0.4556 0.2279 0.097 Uiso 0.340(7) 1 calc R U P B 1
H61B H 0.8417 0.5163 0.2815 0.097 Uiso 0.340(7) 1 calc R U P B 1
O506 O 0.7830(4) 0.4033(5) 0.3050(4) 0.0771(18) Uani 0.660(7) 1 d D U P B 2
C558 C 0.8463(4) 0.3749(5) 0.3386(4) 0.0865(18) Uani 0.660(7) 1 d D U P B 2
H55K H 0.8486 0.3175 0.3368 0.104 Uiso 0.660(7) 1 calc R U P B 2
H55L H 0.8453 0.3909 0.3811 0.104 Uiso 0.660(7) 1 calc R U P B 2
C559 C 0.9099(5) 0.4101(6) 0.3099(5) 0.0895(18) Uani 0.660(7) 1 d D U P B 2
H55M H 0.9492 0.4223 0.3401 0.107 Uiso 0.660(7) 1 calc R U P B 2
H55N H 0.9288 0.3751 0.2792 0.107 Uiso 0.660(7) 1 calc R U P B 2
C560 C 0.8794(4) 0.4805(4) 0.2828(4) 0.0794(18) Uani 0.660(7) 1 d D U P B 2
H56C H 0.9075 0.4968 0.2484 0.095 Uiso 0.660(7) 1 calc R U P B 2
H56D H 0.8798 0.5232 0.3125 0.095 Uiso 0.660(7) 1 calc R U P B 2
C561 C 0.8017(5) 0.4601(5) 0.2619(4) 0.0857(19) Uani 0.660(7) 1 d D U P B 2
H56E H 0.7696 0.5060 0.2631 0.103 Uiso 0.660(7) 1 calc R U P B 2
H56F H 0.7995 0.4384 0.2209 0.103 Uiso 0.660(7) 1 calc R U P B 2

loop_
_atom_site_aniso_label
_atom_site_aniso_U_11
_atom_site_aniso_U_22
_atom_site_aniso_U_33
_atom_site_aniso_U_23
_atom_site_aniso_U_13
_atom_site_aniso_U_12
Zr1 0.0380(2) 0.0481(2) 0.0330(2) -0.00037(11) 0.00437(13) 0.00179(11)
O1 0.0461(12) 0.0498(12) 0.0380(11) 0.0005(9) 0.0103(9) -0.0037(9)
O2 0.0438(11) 0.0492(11) 0.0333(10) 0.0008(9) -0.0021(8) -0.0022(9)
O3 0.0385(11) 0.0642(14) 0.0377(11) -0.0002(10) 0.0056(9) 0.0040(10)
C1 0.0345(14) 0.0424(15) 0.0359(14) -0.0010(12) 0.0000(11) 0.0003(11)
N1 0.0507(16) 0.0516(15) 0.0382(14) 0.0009(11) 0.0099(12) 0.0059(12)
C2 0.0340(14) 0.0512(18) 0.0390(15) -0.0025(13) 0.0022(11) -0.0048(12)
C3 0.0349(14) 0.0464(17) 0.0334(15) -0.0014(11) -0.0043(11) 0.0010(11)
C4 0.0385(15) 0.0485(16) 0.0378(15) 0.0020(12) 0.0016(12) -0.0018(12)
C5 0.0381(15) 0.0564(18) 0.0355(15) 0.0020(13) 0.0033(12) 0.0033(13)
C6 0.0438(16) 0.0555(18) 0.0427(16) -0.0020(14) 0.0062(13) 0.0033(14)
C7 0.0425(16) 0.0471(16) 0.0449(16) -0.0039(13) 0.0063(13) -0.0013(13)
C8 0.062(2) 0.0499(19) 0.0522(19) -0.0053(15) 0.0133(16) -0.0050(16)
C9 0.067(2) 0.054(2) 0.063(2) 0.0049(17) 0.0107(18) 0.0006(18)
C10 0.059(2) 0.055(2) 0.089(3) -0.006(2) 0.018(2) -0.0092(18)
C11 0.090(3) 0.051(2) 0.065(2) -0.0102(18) 0.023(2) -0.002(2)
C12 0.0523(19) 0.060(2) 0.0432(17) 0.0072(15) 0.0103(15) 0.0036(15)
C13 0.067(2) 0.073(2) 0.0421(18) -0.0011(17) 0.0127(16) 0.004(2)
C14 0.048(2) 0.098(3) 0.076(3) 0.025(2) 0.0265(19) 0.017(2)
C15 0.063(2) 0.074(2) 0.055(2) 0.0081(18) 0.0215(18) -0.0038(19)
C16 0.0340(13) 0.0513(17) 0.0378(14) -0.0019(13) -0.0008(11) 0.0035(12)
C17 0.0371(14) 0.0493(16) 0.0353(14) -0.0014(12) 0.0035(11) 0.0051(12)
C18 0.0427(16) 0.0517(18) 0.0391(15) 0.0024(13) -0.0018(12) 0.0032(13)
C19 0.0429(16) 0.0519(18) 0.0459(17) 0.0035(14) 0.0014(13) -0.0007(14)
C20 0.0461(17) 0.0507(18) 0.0496(17) 0.0024(14) -0.0017(14) -0.0040(14)
C21 0.0402(15) 0.0511(17) 0.0420(15) -0.0023(13) 0.0024(12) -0.0008(13)
C22 0.0491(17) 0.0559(19) 0.0456(17) 0.0008(15) -0.0037(14) -0.0080(15)
C23 0.066(2) 0.074(2) 0.0486(19) -0.0096(18) -0.0094(17) -0.004(2)
C24 0.0467(18) 0.069(2) 0.058(2) 0.0024(18) -0.0097(16) -0.0044(16)
C25 0.057(2) 0.064(2) 0.065(2) 0.0060(18) -0.0143(18) -0.0149(18)
C26 0.056(2) 0.058(2) 0.059(2) 0.015(2) -0.002(2) -0.006(2)
C27 0.066(3) 0.069(4) 0.064(4) 0.019(3) 0.003(3) 0.010(3)
C28 0.075(4) 0.079(3) 0.058(3) 0.018(2) 0.013(3) 0.001(3)
C29 0.079(3) 0.080(3) 0.075(4) 0.029(3) -0.015(3) -0.024(3)
C526 0.066(4) 0.067(4) 0.063(4) 0.019(4) -0.003(4) -0.006(4)
C527 0.070(5) 0.065(6) 0.063(6) 0.019(5) -0.008(5) -0.002(5)
C528 0.076(5) 0.078(5) 0.070(5) 0.023(4) 0.003(4) -0.010(5)
C529 0.067(6) 0.064(5) 0.062(6) 0.027(5) -0.009(5) -0.010(5)
C30 0.0365(15) 0.0546(18) 0.0410(16) -0.0079(13) 0.0011(12) 0.0053(13)
C31 0.0405(15) 0.0488(16) 0.0389(15) -0.0050(13) 0.0025(12) -0.0003(13)
C32 0.0453(16) 0.0519(17) 0.0390(15) -0.0019(13) 0.0014(13) 0.0036(14)
C33 0.0453(17) 0.0474(17) 0.0528(19) -0.0043(14) -0.0072(14) 0.0054(14)
C34 0.0337(15) 0.0577(19) 0.058(2) -0.0033(16) -0.0021(14) 0.0045(14)
C35 0.0391(16) 0.0579(19) 0.0509(18) -0.0053(15) 0.0047(14) 0.0031(14)
C36 0.0440(18) 0.069(2) 0.058(2) -0.0035(17) 0.0163(16) 0.0043(16)
C37 0.048(2) 0.079(3) 0.073(3) 0.011(2) 0.0173(19) 0.0043(18)
C38 0.064(2) 0.105(3) 0.059(2) -0.017(2) 0.0217(19) 0.010(2)
C39 0.0429(19) 0.099(3) 0.083(3) -0.007(2) 0.017(2) 0.008(2)
C40 0.0438(17) 0.064(2) 0.058(2) 0.0025(17) -0.0085(15) -0.0014(16)
C41 0.075(3) 0.108(4) 0.056(2) 0.013(2) -0.019(2) -0.008(3)
C42 0.110(4) 0.094(3) 0.074(3) -0.005(3) -0.024(3) 0.042(3)
C43 0.065(3) 0.093(3) 0.068(3) 0.004(2) -0.019(2) -0.010(2)
Si1 0.0759(7) 0.0610(6) 0.0383(5) -0.0049(4) 0.0112(5) 0.0018(5)
C44 0.063(2) 0.057(2) 0.082(3) -0.013(2) 0.007(2) 0.0018(18)
C45 0.087(3) 0.071(3) 0.061(2) -0.004(2) -0.025(2) 0.004(2)
C46 0.207(8) 0.106(4) 0.069(3) -0.030(3) 0.066(4) -0.038(5)
Si2 0.0521(5) 0.0603(6) 0.0425(5) 0.0056(4) 0.0126(4) 0.0004(4)
C47 0.064(2) 0.104(3) 0.054(2) 0.012(2) 0.0197(19) -0.001(2)
C48 0.070(3) 0.081(3) 0.066(2) 0.021(2) 0.006(2) 0.003(2)
C49 0.088(3) 0.071(3) 0.062(2) -0.004(2) 0.022(2) -0.025(2)
O4 0.0468(12) 0.0573(13) 0.0439(12) 0.0035(10) 0.0043(10) 0.0089(10)
C50 0.057(2) 0.070(2) 0.056(2) 0.0121(17) 0.0026(16) 0.0161(17)
C51 0.060(2) 0.113(3) 0.069(2) 0.008(3) -0.003(2) 0.017(2)
C52 0.0460(18) 0.084(2) 0.055(2) -0.0030(19) 0.0028(16) 0.0129(18)
C53 0.0435(17) 0.064(2) 0.0483(18) -0.0024(15) 0.0095(14) 0.0076(14)
K1 0.0452(4) 0.0769(6) 0.0712(5) -0.0273(4) 0.0063(4) -0.0052(4)
O5 0.077(4) 0.086(5) 0.063(3) -0.018(3) 0.008(3) -0.009(3)
C54 0.086(4) 0.092(4) 0.075(4) -0.017(3) 0.015(3) -0.013(3)
C55 0.103(4) 0.105(4) 0.087(4) -0.028(4) 0.013(4) -0.003(4)
C56 0.098(5) 0.086(4) 0.083(4) -0.026(4) 0.000(4) 0.007(4)
C57 0.075(4) 0.077(5) 0.071(4) -0.012(3) -0.005(3) 0.000(3)
O505 0.079(4) 0.082(5) 0.061(3) -0.016(3) 0.008(3) -0.021(4)
C554 0.087(4) 0.089(4) 0.073(4) -0.014(4) 0.010(4) -0.014(4)
C555 0.106(5) 0.091(4) 0.067(4) -0.007(4) 0.006(4) -0.007(4)
C556 0.107(5) 0.098(5) 0.077(4) -0.021(4) -0.009(4) -0.009(4)
C557 0.094(5) 0.090(5) 0.076(4) -0.017(4) 0.000(4) -0.023(4)
O6 0.075(4) 0.073(5) 0.084(4) 0.014(4) 0.000(4) -0.016(4)
C58 0.074(4) 0.089(5) 0.089(5) 0.008(4) -0.004(4) -0.006(4)
C59 0.080(4) 0.097(5) 0.090(5) 0.020(5) 0.004(5) -0.007(5)
C60 0.082(4) 0.087(5) 0.089(5) 0.016(5) 0.011(4) -0.009(4)
C61 0.078(4) 0.074(4) 0.092(4) 0.010(4) 0.009(4) -0.012(4)
O506 0.068(2) 0.078(4) 0.085(3) 0.023(3) -0.003(2) -0.020(2)
C558 0.074(3) 0.097(4) 0.087(4) 0.015(3) -0.001(3) -0.007(3)
C559 0.081(3) 0.089(4) 0.099(5) 0.007(4) 0.007(4) -0.007(3)
C560 0.079(4) 0.069(3) 0.092(4) 0.010(3) 0.027(3) -0.016(3)
C561 0.102(4) 0.065(3) 0.090(4) 0.003(3) -0.002(4) -0.017(4)

loop_
_atom_type_symbol
_atom_type_description
_atom_type_scat_dispersion_real
_atom_type_scat_dispersion_imag
_atom_type_scat_source
C C 0.0033 0.0016 'International Tables Vol C Tables 4.2.6.8 and 6.1.1.4'
H H 0.0000 0.0000 'International Tables Vol C Tables 4.2.6.8 and 6.1.1.4'
O O 0.0106 0.0060 'International Tables Vol C Tables 4.2.6.8 and 6.1.1.4'
N N 0.0061 0.0033 'International Tables Vol C Tables 4.2.6.8 and 6.1.1.4'
Si Si 0.0817 0.0704 'International Tables Vol C Tables 4.2.6.8 and 6.1.1.4'
K K 0.2009 0.2494 'International Tables Vol C Tables 4.2.6.8 and 6.1.1.4'
Zr Zr -2.9673 0.5597 'International Tables Vol C Tables 4.2.6.8 and 6.1.1.4'

loop_
_geom_angle_atom_site_label_1
_geom_angle_atom_site_label_2
_geom_angle_atom_site_label_3
_geom_angle
O2 Zr1 O1 135.55(8)
O2 Zr1 O3 112.52(9)
O1 Zr1 O3 89.40(9)
O2 Zr1 N1 99.37(10)
O1 Zr1 N1 121.51(10)
O3 Zr1 N1 84.95(10)
O2 Zr1 C1 74.03(9)
O1 Zr1 C1 75.08(9)
O3 Zr1 C1 75.48(9)
N1 Zr1 C1 154.52(10)
O2 Zr1 O4 79.85(8)
O1 Zr1 O4 83.13(9)
O3 Zr1 O4 167.27(9)
N1 Zr1 O4 90.17(9)
C1 Zr1 O4 112.19(9)
O2 Zr1 C2 108.71(9)
O1 Zr1 C2 26.94(8)
O3 Zr1 C2 101.15(9)
N1 Zr1 C2 145.92(10)
C1 Zr1 C2 56.12(10)
O4 Zr1 C2 76.55(8)
O2 Zr1 K1 135.75(6)
O1 Zr1 K1 34.06(6)
O3 Zr1 K1 56.46(6)
N1 Zr1 K1 119.72(8)
C1 Zr1 K1 61.75(7)
O4 Zr1 K1 117.13(6)
C2 Zr1 K1 46.95(6)
C2 O1 Zr1 109.71(18)
C2 O1 K1 90.06(16)
Zr1 O1 K1 121.46(9)
C16 O2 Zr1 123.73(18)
C30 O3 Zr1 119.92(18)
C17 C1 C31 114.3(2)
C17 C1 C3 112.3(2)
C31 C1 C3 113.3(2)
C17 C1 Zr1 110.01(18)
C31 C1 Zr1 107.36(19)
C3 C1 Zr1 98.23(18)
Si1 N1 Si2 119.83(16)
Si1 N1 Zr1 121.08(15)
Si2 N1 Zr1 118.27(15)
O1 C2 C3 116.8(3)
O1 C2 C7 122.2(3)
C3 C2 C7 120.9(3)
O1 C2 Zr1 43.35(13)
C3 C2 Zr1 79.73(18)
C7 C2 Zr1 147.7(2)
O1 C2 K1 63.94(14)
C3 C2 K1 100.95(19)
C7 C2 K1 106.83(19)
Zr1 C2 K1 91.30(8)
C4 C3 C2 118.6(3)
C4 C3 C1 126.1(3)
C2 C3 C1 115.2(3)
C5 C4 C3 122.8(3)
C4 C5 C6 117.3(3)
C4 C5 C12 124.3(3)
C6 C5 C12 118.3(3)
C7 C6 C5 123.4(3)
C6 C7 C2 116.8(3)
C6 C7 C8 121.9(3)
C2 C7 C8 121.2(3)
C9 C8 C10 110.5(3)
C9 C8 C7 109.8(3)
C10 C8 C7 111.1(3)
C9 C8 C11 107.6(3)
C10 C8 C11 106.0(3)
C7 C8 C11 111.7(3)
C13 C12 C14 110.4(3)
C13 C12 C15 107.0(3)
C14 C12 C15 108.1(3)
C13 C12 C5 110.4(3)
C14 C12 C5 109.4(3)
C15 C12 C5 111.5(3)
O2 C16 C17 117.0(3)
O2 C16 C21 123.1(3)
C17 C16 C21 119.9(3)
C18 C17 C16 119.5(3)
C18 C17 C1 126.4(3)
C16 C17 C1 114.1(3)
C19 C18 C17 122.2(3)
C20 C19 C18 117.5(3)
C20 C19 C26 123.9(4)
C18 C19 C26 118.6(4)
C20 C19 C526 120.2(9)
C18 C19 C526 122.4(9)
C19 C20 C21 123.8(3)
C20 C21 C16 116.8(3)
C20 C21 C22 120.8(3)
C16 C21 C22 122.4(3)
C24 C22 C23 110.3(3)
C24 C22 C21 111.4(3)
C23 C22 C21 108.1(3)
C24 C22 C25 106.7(3)
C23 C22 C25 108.4(3)
C21 C22 C25 111.8(3)
C29 C26 C27 108.6(6)
C29 C26 C28 106.4(6)
C27 C26 C28 110.3(6)
C29 C26 C19 112.5(6)
C27 C26 C19 107.8(6)
C28 C26 C19 111.3(6)
C529 C526 C528 107.5(18)
C529 C526 C527 105.5(17)
C528 C526 C527 113(2)
C529 C526 C19 112.8(18)
C528 C526 C19 107.6(17)
C527 C526 C19 110.9(18)
O3 C30 C31 118.1(3)
O3 C30 C35 121.9(3)
C31 C30 C35 119.9(3)
O3 C30 K1 104.79(19)
C31 C30 K1 77.53(18)
C35 C30 K1 84.5(2)
C32 C31 C30 119.6(3)
C32 C31 C1 124.6(3)
C30 C31 C1 115.8(3)
C32 C31 K1 86.1(2)
C30 C31 K1 75.44(18)
C1 C31 K1 108.82(19)
C31 C32 C33 122.0(3)
C34 C33 C32 117.2(3)
C34 C33 C40 119.7(3)
C32 C33 C40 123.1(3)
C34 C33 K1 75.6(2)
C32 C33 K1 69.14(19)
C40 C33 K1 126.3(2)
C35 C34 C33 123.7(3)
C35 C34 K1 69.59(19)
C33 C34 K1 81.0(2)
C34 C35 C30 117.5(3)
C34 C35 C36 122.5(3)
C30 C35 C36 120.0(3)
C34 C35 K1 86.3(2)
C30 C35 K1 69.15(18)
C36 C35 K1 112.3(2)
C37 C36 C39 107.8(3)
C37 C36 C38 110.0(4)
C39 C36 C38 107.9(3)
C37 C36 C35 109.3(3)
C39 C36 C35 111.2(3)
C38 C36 C35 110.6(3)
C43 C40 C33 111.5(3)
C43 C40 C42 109.7(4)
C33 C40 C42 110.8(3)
C43 C40 C41 106.0(4)
C33 C40 C41 112.0(3)
C42 C40 C41 106.7(4)
N1 Si1 C44 110.91(17)
N1 Si1 C45 110.80(18)
C44 Si1 C45 109.9(2)
N1 Si1 C46 115.1(2)
C44 Si1 C46 104.8(3)
C45 Si1 C46 105.0(3)
N1 Si2 C48 113.78(18)
N1 Si2 C49 110.39(16)
C48 Si2 C49 104.3(2)
N1 Si2 C47 114.21(19)
C48 Si2 C47 107.2(2)
C49 Si2 C47 106.2(2)
C50 O4 C53 109.4(3)
C50 O4 Zr1 126.8(2)
C53 O4 Zr1 120.32(19)
O4 C50 C51 103.4(3)
C52 C51 C50 102.6(4)
C51 C52 C53 105.4(3)
O4 C53 C52 105.1(3)
O506 K1 O505 86.5(4)
O5 K1 O6 84.9(5)
O506 K1 O1 139.56(19)
O505 K1 O1 113.9(4)
O5 K1 O1 118.0(3)
O6 K1 O1 137.6(3)
O506 K1 C30 119.5(3)
O505 K1 C30 137.9(3)
O5 K1 C30 130.8(3)
O6 K1 C30 124.4(5)
O1 K1 C30 68.80(8)
O506 K1 C31 140.3(2)
O505 K1 C31 112.7(3)
O5 K1 C31 106.9(3)
O6 K1 C31 145.4(4)
O1 K1 C31 65.45(8)
C30 K1 C31 27.04(8)
O506 K1 C2 155.3(2)
O505 K1 C2 90.5(4)
O5 K1 C2 93.3(3)
O6 K1 C2 150.8(4)
O1 K1 C2 26.01(7)
C30 K1 C2 78.04(8)
C31 K1 C2 62.66(8)
O506 K1 C35 95.1(3)
O505 K1 C35 134.4(3)
O5 K1 C35 125.9(3)
O6 K1 C35 100.2(5)
O1 K1 C35 93.78(8)
C30 K1 C35 26.35(8)
C31 K1 C35 46.33(9)
C2 K1 C35 104.25(9)
O506 K1 C34 90.6(2)
O505 K1 C34 110.6(3)
O5 K1 C34 102.1(3)
O6 K1 C34 95.6(4)
O1 K1 C34 111.74(8)
C30 K1 C34 43.65(8)
C31 K1 C34 50.64(8)
C2 K1 C34 113.23(9)
C35 K1 C34 24.12(9)
O506 K1 C33 104.6(2)
O505 K1 C33 92.4(3)
O5 K1 C33 84.0(2)
O6 K1 C33 108.8(4)
O1 K1 C33 108.70(8)
C30 K1 C33 51.22(8)
C31 K1 C33 43.39(8)
C2 K1 C33 99.97(9)
C35 K1 C33 43.08(9)
C34 K1 C33 23.43(8)
O5 K1 C58 67.4(4)
O6 K1 C58 23.5(3)
O1 K1 C58 160.0(3)
C30 K1 C58 123.9(3)
C31 K1 C58 133.3(3)
C2 K1 C58 156.9(3)
C35 K1 C58 97.5(3)
C34 K1 C58 84.2(3)
C33 K1 C58 90.7(3)
C54 O5 C57 107.0(8)
C54 O5 K1 122.4(9)
C57 O5 K1 128.1(8)
O5 C54 C55 106.6(10)
C56 C55 C54 105.8(8)
C55 C56 C57 106.2(7)
O5 C57 C56 104.9(8)
C554 O505 C557 109.9(10)
C554 O505 K1 118.6(8)
C557 O505 K1 131.2(9)
O505 C554 C555 105.4(11)
O505 C554 K1 40.9(6)
C555 C554 K1 143.6(11)
C556 C555 C554 105.4(9)
C555 C556 C557 108.1(9)
O505 C557 C556 106.2(9)
C58 O6 C61 103.6(11)
C58 O6 K1 106.4(10)
C61 O6 K1 145.4(13)
O6 C58 C59 107.6(12)
O6 C58 K1 50.1(8)
C59 C58 K1 128.6(12)
C60 C59 C58 102.8(10)
C59 C60 C61 108.4(11)
C60 C61 O6 104.0(11)
C558 O506 C561 111.4(7)
C558 O506 K1 119.9(5)
C561 O506 K1 126.7(6)
O506 C558 C559 106.0(7)
O506 C558 K1 39.2(4)
C559 C558 K1 141.2(6)
C560 C559 C558 102.6(7)
C559 C560 C561 106.0(7)
O506 C561 C560 101.9(6)

loop_
_geom_bond_atom_site_label_1
_geom_bond_atom_site_label_2
_geom_bond_distance
Zr1 O2 2.054(2)
Zr1 O1 2.082(2)
Zr1 O3 2.093(2)
Zr1 N1 2.180(3)
Zr1 C1 2.323(3)
Zr1 O4 2.329(2)
Zr1 C2 2.855(3)
Zr1 K1 4.2868(9)
O1 C2 1.374(4)
O1 K1 2.815(2)
O2 C16 1.362(4)
O3 C30 1.354(4)
C1 C17 1.509(4)
C1 C31 1.515(4)
C1 C3 1.520(4)
N1 Si1 1.722(3)
N1 Si2 1.729(3)
C2 C3 1.416(5)
C2 C7 1.422(4)
C2 K1 3.134(3)
C3 C4 1.380(4)
C4 C5 1.381(5)
C5 C6 1.409(5)
C5 C12 1.543(5)
C6 C7 1.389(4)
C7 C8 1.538(5)
C8 C9 1.515(6)
C8 C10 1.540(5)
C8 C11 1.553(5)
C12 C13 1.516(5)
C12 C14 1.517(5)
C12 C15 1.525(5)
C16 C17 1.401(4)
C16 C21 1.424(4)
C17 C18 1.393(4)
C18 C19 1.372(5)
C19 C20 1.391(5)
C19 C26 1.561(10)
C19 C526 1.54(3)
C20 C21 1.397(5)
C21 C22 1.542(4)
C22 C24 1.514(5)
C22 C23 1.527(5)
C22 C25 1.528(5)
C26 C29 1.508(8)
C26 C27 1.525(7)
C26 C28 1.516(8)
C526 C529 1.528(16)
C526 C528 1.505(16)
C526 C527 1.518(16)
C30 C31 1.404(4)
C30 C35 1.420(4)
C30 K1 2.990(3)
C31 C32 1.391(4)
C31 K1 3.017(3)
C32 C33 1.386(5)
C33 C34 1.392(5)
C33 C40 1.535(5)
C33 K1 3.459(3)
C34 C35 1.389(5)
C34 K1 3.391(4)
C35 C36 1.561(5)
C35 K1 3.185(3)
C36 C37 1.525(6)
C36 C39 1.549(5)
C36 C38 1.535(6)
C40 C43 1.518(6)
C40 C42 1.528(6)
C40 C41 1.558(6)
Si1 C44 1.860(4)
Si1 C45 1.864(5)
Si1 C46 1.899(5)
Si2 C48 1.871(4)
Si2 C49 1.883(4)
Si2 C47 1.881(4)
O4 C50 1.455(4)
O4 C53 1.478(4)
C50 C51 1.517(6)
C51 C52 1.517(6)
C52 C53 1.513(5)
K1 O506 2.568(7)
K1 O505 2.628(12)
K1 O5 2.671(11)
K1 O6 2.774(16)
K1 C58 3.470(16)
O5 C54 1.411(11)
O5 C57 1.436(10)
C54 C55 1.498(14)
C55 C56 1.459(11)
C56 C57 1.508(10)
O505 C554 1.408(11)
O505 C557 1.433(11)
C554 C555 1.514(15)
C555 C556 1.469(12)
C556 C557 1.458(12)
O6 C58 1.442(13)
O6 C61 1.471(13)
C58 C59 1.485(14)
C59 C60 1.495(13)
C60 C61 1.477(14)
O506 C558 1.446(9)
O506 C561 1.428(9)
C558 C559 1.496(10)
C559 C560 1.458(10)
C560 C561 1.531(10)

loop_
_geom_torsion_atom_site_label_1
_geom_torsion_atom_site_label_2
_geom_torsion_atom_site_label_3
_geom_torsion_atom_site_label_4
_geom_torsion
Zr1 O1 C2 C3 34.3(3)
K1 O1 C2 C3 -89.4(2)
Zr1 O1 C2 C7 -142.1(2)
K1 O1 C2 C7 94.2(3)
K1 O1 C2 Zr1 -123.69(14)
Zr1 O1 C2 K1 123.69(14)
O1 C2 C3 C4 -173.2(3)
C7 C2 C3 C4 3.2(4)
Zr1 C2 C3 C4 -150.1(3)
K1 C2 C3 C4 120.6(2)
O1 C2 C3 C1 5.1(4)
C7 C2 C3 C1 -178.5(3)
Zr1 C2 C3 C1 28.2(2)
K1 C2 C3 C1 -61.1(2)
C17 C1 C3 C4 27.2(4)
C31 C1 C3 C4 -104.1(3)
Zr1 C1 C3 C4 142.9(3)
C17 C1 C3 C2 -150.9(3)
C31 C1 C3 C2 77.7(3)
Zr1 C1 C3 C2 -35.3(3)
C2 C3 C4 C5 -1.7(5)
C1 C3 C4 C5 -179.8(3)
C3 C4 C5 C6 -1.8(5)
C3 C4 C5 C12 -179.0(3)
C4 C5 C6 C7 3.9(5)
C12 C5 C6 C7 -178.7(3)
C5 C6 C7 C2 -2.4(5)
C5 C6 C7 C8 175.0(3)
O1 C2 C7 C6 175.0(3)
C3 C2 C7 C6 -1.2(4)
Zr1 C2 C7 C6 122.8(4)
K1 C2 C7 C6 -115.6(3)
O1 C2 C7 C8 -2.4(5)
C3 C2 C7 C8 -178.7(3)
Zr1 C2 C7 C8 -54.6(5)
K1 C2 C7 C8 67.0(3)
C6 C7 C8 C9 -108.5(4)
C2 C7 C8 C9 68.8(4)
C6 C7 C8 C10 128.9(4)
C2 C7 C8 C10 -53.8(4)
C6 C7 C8 C11 10.7(5)
C2 C7 C8 C11 -172.0(3)
C4 C5 C12 C13 113.9(4)
C6 C5 C12 C13 -63.3(4)
C4 C5 C12 C14 -124.5(4)
C6 C5 C12 C14 58.3(4)
C4 C5 C12 C15 -4.9(5)
C6 C5 C12 C15 177.9(3)
Zr1 O2 C16 C17 3.2(4)
Zr1 O2 C16 C21 -176.7(2)
O2 C16 C17 C18 -173.3(3)
C21 C16 C17 C18 6.5(4)
O2 C16 C17 C1 6.0(4)
C21 C16 C17 C1 -174.1(3)
C31 C1 C17 C18 47.6(4)
C3 C1 C17 C18 -83.2(4)
Zr1 C1 C17 C18 168.5(3)
C31 C1 C17 C16 -131.7(3)
C3 C1 C17 C16 97.5(3)
Zr1 C1 C17 C16 -10.8(3)
C16 C17 C18 C19 -2.2(5)
C1 C17 C18 C19 178.6(3)
C17 C18 C19 C20 -2.9(5)
C17 C18 C19 C26 179.8(4)
C17 C18 C19 C526 177.3(10)
C18 C19 C20 C21 3.7(5)
C26 C19 C20 C21 -179.1(4)
C526 C19 C20 C21 -176.4(10)
C19 C20 C21 C16 0.5(5)
C19 C20 C21 C22 179.3(3)
O2 C16 C21 C20 174.2(3)
C17 C16 C21 C20 -5.6(4)
O2 C16 C21 C22 -4.6(5)
C17 C16 C21 C22 175.6(3)
C20 C21 C22 C24 131.1(3)
C16 C21 C22 C24 -50.1(4)
C20 C21 C22 C23 -107.5(4)
C16 C21 C22 C23 71.3(4)
C20 C21 C22 C25 11.8(5)
C16 C21 C22 C25 -169.4(3)
C20 C19 C26 C29 -3.2(8)
C18 C19 C26 C29 173.9(5)
C20 C19 C26 C27 116.5(5)
C18 C19 C26 C27 -66.4(6)
C20 C19 C26 C28 -122.5(5)
C18 C19 C26 C28 54.6(6)
C20 C19 C526 C529 25.7(19)
C18 C19 C526 C529 -154.5(13)
C20 C19 C526 C528 -92.8(15)
C18 C19 C526 C528 87.1(16)
C20 C19 C526 C527 143.8(14)
C18 C19 C526 C527 -36.4(18)
Zr1 O3 C30 C31 11.7(4)
Zr1 O3 C30 C35 -164.6(2)
Zr1 O3 C30 K1 -71.8(2)
O3 C30 C31 C32 -177.1(3)
C35 C30 C31 C32 -0.8(5)
K1 C30 C31 C32 -76.8(3)
O3 C30 C31 C1 3.9(4)
C35 C30 C31 C1 -179.8(3)
K1 C30 C31 C1 104.2(2)
O3 C30 C31 K1 -100.3(3)
C35 C30 C31 K1 76.1(3)
C17 C1 C31 C32 -71.5(4)
C3 C1 C31 C32 58.9(4)
Zr1 C1 C31 C32 166.2(3)
C17 C1 C31 C30 107.5(3)
C3 C1 C31 C30 -122.2(3)
Zr1 C1 C31 C30 -14.8(3)
C17 C1 C31 K1 -170.01(19)
C3 C1 C31 K1 -39.7(3)
Zr1 C1 C31 K1 67.67(18)
C30 C31 C32 C33 -1.3(5)
C1 C31 C32 C33 177.6(3)
K1 C31 C32 C33 -72.1(3)
C31 C32 C33 C34 2.2(5)
C31 C32 C33 C40 -177.1(3)
C31 C32 C33 K1 62.4(3)
C32 C33 C34 C35 -1.1(5)
C40 C33 C34 C35 178.2(3)
K1 C33 C34 C35 -58.0(3)
C32 C33 C34 K1 56.9(3)
C40 C33 C34 K1 -123.8(3)
C33 C34 C35 C30 -0.8(5)
K1 C34 C35 C30 -64.2(3)
C33 C34 C35 C36 177.5(3)
K1 C34 C35 C36 114.2(3)
C33 C34 C35 K1 63.3(3)
O3 C30 C35 C34 178.0(3)
C31 C30 C35 C34 1.8(5)
K1 C30 C35 C34 74.0(3)
O3 C30 C35 C36 -0.4(5)
C31 C30 C35 C36 -176.6(3)
K1 C30 C35 C36 -104.4(3)
O3 C30 C35 K1 104.0(3)
C31 C30 C35 K1 -72.2(3)
C34 C35 C36 C37 -115.3(4)
C30 C35 C36 C37 63.1(4)
K1 C35 C36 C37 -15.0(4)
C34 C35 C36 C39 3.6(5)
C30 C35 C36 C39 -178.1(3)
K1 C35 C36 C39 103.9(3)
C34 C35 C36 C38 123.5(4)
C30 C35 C36 C38 -58.2(4)
K1 C35 C36 C38 -136.2(3)
C34 C33 C40 C43 67.5(5)
C32 C33 C40 C43 -113.3(4)
K1 C33 C40 C43 -26.1(4)
C34 C33 C40 C42 -54.9(5)
C32 C33 C40 C42 124.3(4)
K1 C33 C40 C42 -148.5(3)
C34 C33 C40 C41 -174.0(4)
C32 C33 C40 C41 5.3(5)
K1 C33 C40 C41 92.5(4)
Si2 N1 Si1 C44 126.4(2)
Zr1 N1 Si1 C44 -43.0(2)
Si2 N1 Si1 C45 -111.3(2)
Zr1 N1 Si1 C45 79.3(2)
Si2 N1 Si1 C46 7.6(4)
Zr1 N1 Si1 C46 -161.8(3)
Si1 N1 Si2 C48 64.1(3)
Zr1 N1 Si2 C48 -126.2(2)
Si1 N1 Si2 C49 -179.0(2)
Zr1 N1 Si2 C49 -9.3(3)
Si1 N1 Si2 C47 -59.4(3)
Zr1 N1 Si2 C47 110.3(2)
C53 O4 C50 C51 -29.5(4)
Zr1 O4 C50 C51 129.2(3)
O4 C50 C51 C52 37.4(4)
C50 C51 C52 C53 -32.1(5)
C50 O4 C53 C52 9.3(4)
Zr1 O4 C53 C52 -151.0(2)
C51 C52 C53 O4 14.8(4)
C57 O5 C54 C55 29.8(19)
K1 O5 C54 C55 -133.7(12)
O5 C54 C55 C56 -17(2)
C54 C55 C56 C57 -1.9(16)
C54 O5 C57 C56 -30.7(16)
K1 O5 C57 C56 131.6(10)
C55 C56 C57 O5 19.5(13)
C557 O505 C554 C555 -23(2)
K1 O505 C554 C555 163.2(13)
C557 O505 C554 K1 173.6(19)
O505 C554 C555 C556 16(2)
K1 C554 C555 C556 35(3)
C554 C555 C556 C557 -4(2)
C554 O505 C557 C556 21(2)
K1 O505 C557 C556 -166.4(13)
C555 C556 C557 O505 -9.9(19)
C61 O6 C58 C59 -36.6(19)
K1 O6 C58 C59 126.1(13)
C61 O6 C58 K1 -163(2)
O6 C58 C59 C60 23(2)
K1 C58 C59 C60 75.4(17)
C58 C59 C60 C61 0(2)
C59 C60 C61 O6 -21(2)
C58 O6 C61 C60 35(2)
K1 O6 C61 C60 -115(2)
C561 O506 C558 C559 -6.5(12)
K1 O506 C558 C559 158.4(7)
C561 O506 C558 K1 -164.9(13)
O506 C558 C559 C560 25.7(11)
K1 C558 C559 C560 47.5(13)
C558 C559 C560 C561 -34.9(10)
C558 O506 C561 C560 -14.5(11)
K1 O506 C561 C560 -178.2(7)
C559 C560 C561 O506 31.0(10)
